data_4032869
loop_
_publ_author_name
'Kikuchi, Takashi'
'Horii, Yui'
'Maekawa, Yukina'
'Masumoto, Yuki'
'In, Yasuko'
'Tomoo, Koji'
'Sato, Hiroyasu'
'Yamano, Akihito'
'Yamada, Takeshi'
'Tanaka, Reiko'

_publ_section_title
;
 Pleurocins A and B: Unusual 11(9 \\rightarrow 7)-abeo-Ergostanes and
 Eringiacetal B: A 13,14-seco-13,14-Epoxyergostane from Fruiting Bodies of
 Pleurotus eryngii and Their Inhibitory Effects on Nitric Oxide
 Production.
;
_journal_issue 19
_journal_name_full 'The Journal of organic chemistry'
_journal_page_first 10611
_journal_page_last 10616
_journal_paper_doi 10.1021/acs.joc.7b01259
_journal_volume 82
_journal_year 2017
_chemical_absolute_configuration 'CHOOSE rm ad rmad syn or unk'
_chemical_formula_moiety 'C35 H47 Br O5'
_chemical_formula_sum 'C35 H47 Br O5'
_chemical_formula_weight 627.66
_space_group_crystal_system monoclinic
_space_group_IT_number 4
_space_group_name_Hall 'P 2yb'
_space_group_name_H-M_alt 'P 1 21 1'
_symmetry_space_group_name_Hall 'P 2yb'
_symmetry_space_group_name_H-M 'P 1 21 1'
_atom_sites_solution_hydrogens geom
_atom_sites_solution_primary direct
_atom_sites_solution_secondary difmap
_cell_angle_alpha 90.0000
_cell_angle_beta 106.1654(4)
_cell_angle_gamma 90.0000
_cell_formula_units_Z 4
_cell_length_a 6.01068(12)
_cell_length_b 50.8074(9)
_cell_length_c 10.79460(19)
_cell_measurement_reflns_used 23375
_cell_measurement_temperature 223
_cell_measurement_theta_max 77.64
_cell_measurement_theta_min 3.56
_cell_volume 3166.19(10)
_computing_cell_refinement 'CrysAlisPro 1.171.39.7e (Rigaku OD, 2015)'
_computing_data_collection 'CrysAlisPro 1.171.39.7e (Rigaku OD, 2015)'
_computing_data_reduction 'CrysAlisPro 1.171.39.7e (Rigaku OD, 2015)'
_computing_molecular_graphics 'CrystalStructure 4.2.1'
_computing_publication_material 'CrystalStructure 4.2.1 (Rigaku, 2015)'
_computing_structure_refinement 'SHELXL Version 2014/7 (Sheldrick, 2008)'
_computing_structure_solution 'SHELXT Version 2014/4 (Sheldrick, 2014)'
_diffrn_ambient_temperature 223
_diffrn_detector_area_resol_mean 5.811
_diffrn_measured_fraction_theta_full 1.000
_diffrn_measured_fraction_theta_max 0.990
_diffrn_measurement_device_type 'Rigaku XtaLAB P200'
_diffrn_measurement_method \w
_diffrn_radiation_type 'Cu K\a'
_diffrn_radiation_wavelength 1.54187
_diffrn_reflns_av_R_equivalents 0.0720
_diffrn_reflns_Laue_measured_fraction_full 1.000
_diffrn_reflns_Laue_measured_fraction_max 0.990
_diffrn_reflns_limit_h_max 7
_diffrn_reflns_limit_h_min -4
_diffrn_reflns_limit_k_max 63
_diffrn_reflns_limit_k_min -63
_diffrn_reflns_limit_l_max 13
_diffrn_reflns_limit_l_min -13
_diffrn_reflns_number 30597
_diffrn_reflns_point_group_measured_fraction_full 0.999
_diffrn_reflns_point_group_measured_fraction_max 0.978
_diffrn_reflns_theta_full 67.687
_diffrn_reflns_theta_max 77.789
_diffrn_reflns_theta_min 3.480
_diffrn_standards_number 0
_exptl_absorpt_coefficient_mu 2.086
_exptl_absorpt_correction_type none
_exptl_crystal_colour colorless
_exptl_crystal_density_diffrn 1.317
_exptl_crystal_density_method 'not measured'
_exptl_crystal_description needle
_exptl_crystal_F_000 1328.00
_exptl_crystal_size_max 0.389
_exptl_crystal_size_mid 0.085
_exptl_crystal_size_min 0.050
_refine_diff_density_max 2.81
_refine_diff_density_min -0.95
_refine_ls_abs_structure_details
;
 Flack x determined using 4786 quotients [(I+)-(I-)]/[(I+)+(I-)]
 (Parsons, Flack and Wagner, Acta Cryst. B69 (2013) 249-259).
;
_refine_ls_abs_structure_Flack -0.007(15)
_refine_ls_extinction_method none
_refine_ls_goodness_of_fit_ref 1.049
_refine_ls_hydrogen_treatment constr
_refine_ls_number_parameters 741
_refine_ls_number_reflns 11753
_refine_ls_number_restraints 154
_refine_ls_R_factor_all 0.0895
_refine_ls_R_factor_gt 0.0879
_refine_ls_shift/su_max 0.001
_refine_ls_structure_factor_coef Fsqd
_refine_ls_weighting_details 'w = 1/[\s^2^(Fo^2^)+(0.1397P)^2^+19.9466P] where P=(Fo^2^+2Fc^2^)/3'
_refine_ls_weighting_scheme calc
_refine_ls_wR_factor_gt 0.2491
_refine_ls_wR_factor_ref 0.2524
_reflns_Friedel_coverage 0.954
_reflns_Friedel_fraction_full 0.999
_reflns_Friedel_fraction_max 0.966
_reflns_number_gt 11532
_reflns_number_total 11753
_reflns_threshold_expression F^2^>2.0\s(F^2^)
_cod_data_source_file jo7b01259_si_002.cif
_cod_data_source_block PE-14b
_cod_depositor_comments 'Adding full bibliography for 4032869.cif.'
_cod_database_code 4032869

loop_
_space_group_symop_id
_space_group_symop_operation_xyz
1 +X,+Y,+Z
2 -X,1/2+Y,-Z

loop_
_atom_site_label
_atom_site_type_symbol
_atom_site_fract_x
_atom_site_fract_y
_atom_site_fract_z
_atom_site_U_iso_or_equiv
_atom_site_adp_type
_atom_site_occupancy
_atom_site_site_symmetry_order
_atom_site_calc_flag
_atom_site_refinement_flags_posn
_atom_site_refinement_flags_adp
Br1 Br 0.8356(3) 0.67362(3) 0.79529(15) 0.0389(4) Uani 1 1 d . .
Br2 Br 0.3281(3) 0.35467(3) -0.23973(16) 0.0431(4) Uani 1 1 d . .
O1 O 0.8366(16) 0.55031(16) 0.5553(9) 0.0256(17) Uani 1 1 d . .
O2 O 1.1313(18) 0.5663(2) 0.4822(11) 0.034(2) Uani 1 1 d . .
O3 O 0.6632(14) 0.47804(18) 0.3335(9) 0.0259(18) Uani 1 1 d . .
O4 O 0.4960(15) 0.42906(18) 0.5873(8) 0.0236(18) Uani 1 1 d . U
H4 H 0.3749 0.4375 0.5658 0.035 Uiso 1 1 calc R U
O5 O 1.0026(17) 0.42684(18) 0.5234(9) 0.0264(19) Uani 1 1 d . .
O6 O 0.5624(17) 0.47812(16) -0.0047(8) 0.0268(18) Uani 1 1 d . .
O7 O 0.9294(17) 0.4628(2) 0.0691(10) 0.034(2) Uani 1 1 d . .
O8 O 0.6022(15) 0.55042(18) 0.2178(7) 0.0228(17) Uani 1 1 d . .
O9 O 0.1777(14) 0.59859(19) -0.0355(8) 0.0228(18) Uani 1 1 d . .
H9 H 0.0763 0.5912 -0.0110 0.027 Uiso 1 1 calc R U
O10 O 0.7478(15) 0.60193(18) 0.0310(9) 0.0247(18) Uani 1 1 d . .
C1 C 1.0592(19) 0.4805(3) 0.5693(10) 0.021(2) Uani 1 1 d . .
H1A H 1.1791 0.4724 0.6383 0.026 Uiso 1 1 calc R U
H1B H 1.0964 0.4771 0.4889 0.026 Uiso 1 1 calc R U
C2 C 1.0597(19) 0.5099(3) 0.5914(12) 0.024(2) Uani 1 1 d . .
H2A H 1.0587 0.5131 0.6799 0.029 Uiso 1 1 calc R U
H2B H 1.2027 0.5171 0.5809 0.029 Uiso 1 1 calc R U
C3 C 0.860(2) 0.5245(2) 0.5034(13) 0.025(3) Uani 1 1 d . .
H3 H 0.8830 0.5261 0.4174 0.030 Uiso 1 1 calc R U
C4 C 0.629(2) 0.5113(3) 0.4939(13) 0.024(2) Uani 1 1 d . .
H4A H 0.5896 0.5136 0.5744 0.029 Uiso 1 1 calc R U
H4B H 0.5091 0.5196 0.4258 0.029 Uiso 1 1 calc R U
C5 C 0.642(2) 0.4826(3) 0.4657(10) 0.021(2) Uani 1 1 d . .
C6 C 0.456(2) 0.4687(3) 0.3679(10) 0.021(2) Uani 1 1 d . .
H6 H 0.3148 0.4789 0.3317 0.025 Uiso 1 1 calc R U
C7 C 0.428(2) 0.4397(3) 0.3594(11) 0.022(2) Uani 1 1 d . U
H7 H 0.2687 0.4362 0.3622 0.026 Uiso 1 1 calc R U
C8 C 0.584(2) 0.4249(3) 0.4735(11) 0.021(2) Uani 1 1 d . U
C9 C 0.822(2) 0.4384(2) 0.5216(10) 0.021(2) Uani 1 1 d . .
C10 C 0.822(2) 0.4673(2) 0.5638(11) 0.021(2) Uani 1 1 d . .
C11 C 0.442(2) 0.4294(3) 0.2259(11) 0.025(2) Uani 1 1 d . U
H11A H 0.3195 0.4374 0.1586 0.030 Uiso 1 1 calc R U
H11B H 0.5889 0.4348 0.2130 0.030 Uiso 1 1 calc R U
C12 C 0.422(2) 0.3995(3) 0.2130(10) 0.023(2) Uani 1 1 d . U
H12A H 0.2679 0.3943 0.2152 0.028 Uiso 1 1 calc R U
H12B H 0.4401 0.3945 0.1298 0.028 Uiso 1 1 calc R U
C13 C 0.598(2) 0.3849(3) 0.3171(12) 0.024(2) Uani 1 1 d . U
C14 C 0.581(2) 0.3954(3) 0.4520(11) 0.023(2) Uani 1 1 d . U
H14 H 0.4239 0.3905 0.4523 0.027 Uiso 1 1 calc R U
C15 C 0.732(2) 0.3771(3) 0.5523(12) 0.027(3) Uani 1 1 d . .
H15A H 0.6779 0.3764 0.6290 0.033 Uiso 1 1 calc R U
H15B H 0.8920 0.3829 0.5764 0.033 Uiso 1 1 calc R U
C16 C 0.705(3) 0.3500(3) 0.4842(15) 0.037(3) Uani 1 1 d . .
H16A H 0.6230 0.3379 0.5249 0.044 Uiso 1 1 calc R U
H16B H 0.8558 0.3427 0.4881 0.044 Uiso 1 1 calc R U
C17 C 0.562(2) 0.3552(3) 0.3391(14) 0.034(3) Uani 1 1 d . .
H17 H 0.3983 0.3530 0.3352 0.041 Uiso 1 1 calc R U
C18 C 0.843(3) 0.3887(3) 0.3010(14) 0.030(3) Uani 1 1 d . .
H18A H 0.9534 0.3793 0.3678 0.036 Uiso 1 1 calc R U
H18B H 0.8475 0.3821 0.2183 0.036 Uiso 1 1 calc R U
H18C H 0.8816 0.4071 0.3069 0.036 Uiso 1 1 calc R U
C19 C 0.794(2) 0.4685(3) 0.6998(12) 0.024(2) Uani 1 1 d . .
H19A H 0.9136 0.4584 0.7572 0.028 Uiso 1 1 calc R U
H19B H 0.8038 0.4865 0.7285 0.028 Uiso 1 1 calc R U
H19C H 0.6451 0.4615 0.6994 0.028 Uiso 1 1 calc R U
C20 C 0.616(4) 0.3348(3) 0.251(2) 0.054(5) Uani 1 1 d . .
H20 H 0.7760 0.3380 0.2493 0.064 Uiso 1 1 calc R U
C21 C 0.466(6) 0.3373(4) 0.111(2) 0.077(8) Uani 1 1 d . .
H21A H 0.4717 0.3551 0.0825 0.092 Uiso 1 1 calc R U
H21B H 0.5227 0.3256 0.0572 0.092 Uiso 1 1 calc R U
H21C H 0.3085 0.3328 0.1066 0.092 Uiso 1 1 calc R U
C22 C 0.611(4) 0.3076(3) 0.2984(17) 0.050(4) Uani 1 1 d . .
H22 H 0.4747 0.3031 0.3182 0.059 Uiso 1 1 calc R U
C23 C 0.763(5) 0.2888(4) 0.317(3) 0.068(6) Uani 1 1 d . .
H23 H 0.8997 0.2933 0.2980 0.082 Uiso 1 1 calc R U
C24 C 0.756(5) 0.2613(4) 0.364(3) 0.080(7) Uani 1 1 d . .
H24 H 0.6231 0.2595 0.3995 0.096 Uiso 1 1 calc R U
C25 C 0.747(5) 0.2408(4) 0.271(3) 0.077(7) Uani 1 1 d . .
H25 H 0.8812 0.2426 0.2369 0.092 Uiso 1 1 calc R U
C26 C 0.739(5) 0.2129(4) 0.317(4) 0.099(11) Uani 1 1 d . .
H26A H 0.7331 0.2009 0.2479 0.119 Uiso 1 1 calc R U
H26B H 0.8751 0.2094 0.3870 0.119 Uiso 1 1 calc R U
H26C H 0.6037 0.2106 0.3471 0.119 Uiso 1 1 calc R U
C27 C 0.536(7) 0.2452(5) 0.165(3) 0.101(10) Uani 1 1 d . .
H27A H 0.5230 0.2319 0.1006 0.121 Uiso 1 1 calc R U
H27B H 0.4032 0.2445 0.1982 0.121 Uiso 1 1 calc R U
H27C H 0.5434 0.2623 0.1280 0.121 Uiso 1 1 calc R U
C28 C 0.975(8) 0.2570(6) 0.471(4) 0.118(13) Uani 1 1 d . .
H28A H 0.9885 0.2704 0.5360 0.141 Uiso 1 1 calc R U
H28B H 0.9707 0.2400 0.5089 0.141 Uiso 1 1 calc R U
H28C H 1.1062 0.2580 0.4369 0.141 Uiso 1 1 calc R U
C29 C 0.985(2) 0.5694(2) 0.5379(12) 0.024(2) Uani 1 1 d . .
C30 C 0.941(2) 0.5947(3) 0.6030(12) 0.025(2) Uani 1 1 d . .
C31 C 0.766(2) 0.5968(3) 0.6612(13) 0.029(3) Uani 1 1 d . .
H31 H 0.6688 0.5825 0.6618 0.034 Uiso 1 1 calc R U
C32 C 0.733(2) 0.6205(3) 0.7199(12) 0.025(2) Uani 1 1 d . .
H32 H 0.6185 0.6224 0.7619 0.030 Uiso 1 1 calc R U
C33 C 0.884(2) 0.6416(3) 0.7122(13) 0.029(3) Uani 1 1 d . .
C34 C 1.052(2) 0.6398(3) 0.6531(16) 0.033(3) Uani 1 1 d . .
H34 H 1.1447 0.6543 0.6497 0.040 Uiso 1 1 calc R U
C35 C 1.089(2) 0.6161(3) 0.5968(12) 0.027(3) Uani 1 1 d . .
H35 H 1.2058 0.6144 0.5565 0.033 Uiso 1 1 calc R U
C36 C 0.766(2) 0.5487(2) -0.0136(13) 0.024(2) Uani 1 1 d . .
H36A H 0.8786 0.5514 0.0693 0.028 Uiso 1 1 calc R U
H36B H 0.8230 0.5575 -0.0786 0.028 Uiso 1 1 calc R U
C37 C 0.743(2) 0.5189(2) -0.0434(14) 0.027(3) Uani 1 1 d . .
H37A H 0.6503 0.5163 -0.1316 0.033 Uiso 1 1 calc R U
H37B H 0.8959 0.5116 -0.0354 0.033 Uiso 1 1 calc R U
C38 C 0.632(2) 0.5043(3) 0.0480(15) 0.030(3) Uani 1 1 d . .
H38 H 0.7424 0.5028 0.1336 0.036 Uiso 1 1 calc R U
C39 C 0.410(2) 0.5171(3) 0.0586(11) 0.022(2) Uani 1 1 d . .
H39A H 0.2888 0.5147 -0.0214 0.026 Uiso 1 1 calc R U
H39B H 0.3601 0.5088 0.1274 0.026 Uiso 1 1 calc R U
C40 C 0.451(2) 0.5458(2) 0.0863(12) 0.023(2) Uani 1 1 d . .
C41 C 0.3614(19) 0.5594(2) 0.1859(10) 0.019(2) Uani 1 1 d . U
H41 H 0.2572 0.5490 0.2223 0.023 Uiso 1 1 calc R U
C42 C 0.3344(19) 0.5890(2) 0.1894(10) 0.019(2) Uani 1 1 d . U
H42 H 0.1731 0.5924 0.1877 0.023 Uiso 1 1 calc R U
C43 C 0.3768(19) 0.6034(3) 0.0743(10) 0.020(2) Uani 1 1 d . U
C44 C 0.569(2) 0.5899(2) 0.0318(11) 0.022(2) Uani 1 1 d . .
C45 C 0.536(2) 0.5613(2) -0.0109(12) 0.022(2) Uani 1 1 d . .
C46 C 0.486(2) 0.5993(2) 0.3192(11) 0.021(2) Uani 1 1 d . .
H46A H 0.6450 0.5941 0.3290 0.025 Uiso 1 1 calc R U
H46B H 0.4361 0.5911 0.3882 0.025 Uiso 1 1 calc R U
C47 C 0.477(2) 0.6295(3) 0.3336(13) 0.027(3) Uani 1 1 d . .
H47A H 0.3215 0.6346 0.3343 0.032 Uiso 1 1 calc R U
H47B H 0.5823 0.6346 0.4155 0.032 Uiso 1 1 calc R U
C48 C 0.540(2) 0.6436(3) 0.2264(11) 0.022(2) Uani 1 1 d . .
C49 C 0.391(2) 0.6329(3) 0.0946(11) 0.023(2) Uani 1 1 d . .
H49 H 0.2331 0.6376 0.0950 0.027 Uiso 1 1 calc R U
C50 C 0.438(3) 0.6513(3) -0.0031(14) 0.032(3) Uani 1 1 d . .
H50A H 0.3080 0.6517 -0.0803 0.038 Uiso 1 1 calc R U
H50B H 0.5758 0.6461 -0.0267 0.038 Uiso 1 1 calc R U
C51 C 0.472(3) 0.6783(3) 0.0638(15) 0.044(4) Uani 1 1 d . .
H51A H 0.3453 0.6900 0.0233 0.053 Uiso 1 1 calc R U
H51B H 0.6159 0.6863 0.0582 0.053 Uiso 1 1 calc R U
C52 C 0.480(2) 0.6734(3) 0.2080(12) 0.031(3) Uani 1 1 d . .
H52 H 0.3192 0.6749 0.2111 0.037 Uiso 1 1 calc R U
C53 C 0.370(2) 0.5598(2) -0.1512(11) 0.023(2) Uani 1 1 d . .
H53A H 0.4342 0.5700 -0.2079 0.028 Uiso 1 1 calc R U
H53B H 0.3546 0.5418 -0.1795 0.028 Uiso 1 1 calc R U
H53C H 0.2212 0.5667 -0.1523 0.028 Uiso 1 1 calc R U
C54 C 0.811(2) 0.6409(3) 0.2507(13) 0.027(3) Uani 1 1 d . .
H54A H 0.8571 0.6498 0.1833 0.032 Uiso 1 1 calc R U
H54B H 0.8890 0.6487 0.3324 0.032 Uiso 1 1 calc R U
H54C H 0.8520 0.6227 0.2512 0.032 Uiso 1 1 calc R U
C55 C 0.613(4) 0.6946(3) 0.3012(13) 0.043(4) Uani 1 1 d . .
H55 H 0.7759 0.6925 0.3022 0.051 Uiso 1 1 calc R U
C56 C 0.548(5) 0.7216(3) 0.252(3) 0.075(7) Uani 1 1 d . .
H56 H 0.5987 0.7260 0.1813 0.091 Uiso 1 1 calc R U
C57 C 0.441(6) 0.7390(4) 0.288(3) 0.083(8) Uani 1 1 d . .
H57 H 0.4177 0.7367 0.3686 0.100 Uiso 1 1 calc R U
C58 C 0.608(4) 0.6905(3) 0.4361(16) 0.046(4) Uani 1 1 d . .
H58A H 0.6520 0.6727 0.4613 0.056 Uiso 1 1 calc R U
H58B H 0.7145 0.7024 0.4917 0.056 Uiso 1 1 calc R U
H58C H 0.4545 0.6937 0.4427 0.056 Uiso 1 1 calc R U
C59 C 0.338(6) 0.7647(5) 0.215(3) 0.086(6) Uani 1 1 d . U
H59 H 0.4079 0.7670 0.1438 0.103 Uiso 1 1 calc R U
C60 C 0.080(7) 0.7641(7) 0.157(3) 0.109(8) Uani 1 1 d . U
H60 H 0.0053 0.7617 0.2261 0.130 Uiso 1 1 calc R U
C61 C 0.012(10) 0.7912(9) 0.096(5) 0.161(15) Uani 1 1 d . U
H61A H -0.1524 0.7918 0.0574 0.193 Uiso 1 1 calc R U
H61B H 0.0555 0.8045 0.1613 0.193 Uiso 1 1 calc R U
H61C H 0.0904 0.7942 0.0310 0.193 Uiso 1 1 calc R U
C62 C 0.003(8) 0.7414(7) 0.057(4) 0.123(10) Uani 1 1 d . U
H62A H 0.0652 0.7443 -0.0144 0.185 Uiso 1 1 calc R U
H62B H -0.1630 0.7408 0.0272 0.185 Uiso 1 1 calc R U
H62C H 0.0598 0.7249 0.0978 0.185 Uiso 1 1 calc R U
C63 C 0.447(8) 0.7878(5) 0.324(3) 0.113(10) Uani 1 1 d . U
H63A H 0.6126 0.7860 0.3531 0.135 Uiso 1 1 calc R U
H63B H 0.4084 0.8049 0.2860 0.135 Uiso 1 1 calc R U
H63C H 0.3838 0.7859 0.3959 0.135 Uiso 1 1 calc R U
C64 C 0.726(2) 0.4593(3) 0.0136(12) 0.024(3) Uani 1 1 d . .
C65 C 0.623(2) 0.4342(2) -0.0496(12) 0.023(2) Uani 1 1 d . .
C66 C 0.774(3) 0.4128(3) -0.0448(16) 0.034(3) Uani 1 1 d . .
H66 H 0.9304 0.4145 -0.0023 0.041 Uiso 1 1 calc R U
C67 C 0.690(3) 0.3891(3) -0.1030(13) 0.030(3) Uani 1 1 d . .
H67 H 0.7879 0.3750 -0.1032 0.036 Uiso 1 1 calc R U
C68 C 0.446(3) 0.3872(2) -0.1627(14) 0.034(3) Uani 1 1 d . .
C69 C 0.305(3) 0.4079(3) -0.1658(13) 0.028(3) Uani 1 1 d . .
H69 H 0.1473 0.4062 -0.2067 0.034 Uiso 1 1 calc R U
C70 C 0.389(2) 0.4314(3) -0.1100(12) 0.026(3) Uani 1 1 d . .
H70 H 0.2885 0.4454 -0.1126 0.031 Uiso 1 1 calc R U

loop_
_atom_site_aniso_label
_atom_site_aniso_U_11
_atom_site_aniso_U_22
_atom_site_aniso_U_33
_atom_site_aniso_U_23
_atom_site_aniso_U_13
_atom_site_aniso_U_12
Br1 0.0478(9) 0.0347(7) 0.0369(7) -0.0039(6) 0.0161(7) 0.0004(7)
Br2 0.0502(9) 0.0315(7) 0.0440(8) -0.0073(6) 0.0071(7) -0.0045(7)
O1 0.012(4) 0.029(4) 0.034(5) -0.002(3) 0.003(4) -0.004(3)
O2 0.027(5) 0.037(5) 0.043(6) -0.005(4) 0.018(4) -0.006(4)
O3 0.013(4) 0.034(4) 0.032(5) 0.000(4) 0.008(3) -0.006(3)
O4 0.019(4) 0.040(5) 0.018(4) 0.000(3) 0.015(3) 0.000(3)
O5 0.019(4) 0.026(4) 0.034(5) 0.000(4) 0.007(4) 0.001(3)
O6 0.020(4) 0.024(4) 0.030(4) -0.001(3) -0.003(4) 0.001(4)
O7 0.018(5) 0.038(5) 0.042(6) -0.002(4) 0.001(4) 0.000(4)
O8 0.018(4) 0.039(5) 0.009(3) -0.001(3) 0.001(3) 0.004(3)
O9 0.011(4) 0.043(5) 0.013(4) 0.001(3) -0.001(3) 0.003(3)
O10 0.015(4) 0.038(5) 0.022(4) 0.000(3) 0.006(3) -0.004(3)
C1 0.007(5) 0.052(7) 0.006(5) 0.000(4) 0.003(4) -0.001(5)
C2 0.006(5) 0.041(7) 0.021(6) 0.002(5) -0.002(4) 0.002(4)
C3 0.018(6) 0.027(6) 0.029(6) 0.000(5) 0.005(5) -0.003(4)
C4 0.013(6) 0.035(7) 0.028(6) 0.011(5) 0.012(5) 0.003(5)
C5 0.009(5) 0.046(7) 0.007(5) 0.002(4) 0.000(4) -0.004(5)
C6 0.016(5) 0.041(7) 0.009(5) 0.001(4) 0.008(4) 0.002(5)
C7 0.014(5) 0.042(5) 0.009(4) 0.003(4) 0.005(4) -0.002(4)
C8 0.015(5) 0.042(5) 0.007(4) 0.002(3) 0.006(4) -0.001(4)
C9 0.006(5) 0.043(6) 0.012(5) 0.007(4) 0.000(4) -0.001(5)
C10 0.009(5) 0.034(6) 0.019(5) 0.005(4) 0.004(4) 0.002(4)
C11 0.017(5) 0.044(5) 0.012(4) 0.002(4) 0.002(4) 0.000(4)
C12 0.022(5) 0.044(5) 0.006(4) 0.001(3) 0.007(4) -0.003(4)
C13 0.025(5) 0.036(5) 0.013(4) 0.000(4) 0.006(4) 0.000(4)
C14 0.020(5) 0.040(5) 0.010(4) 0.002(4) 0.004(4) -0.002(4)
C15 0.019(6) 0.045(7) 0.017(6) 0.006(5) 0.004(5) 0.000(5)
C16 0.046(9) 0.032(8) 0.039(8) 0.002(6) 0.020(7) -0.003(6)
C17 0.025(7) 0.035(6) 0.039(7) 0.001(6) 0.005(5) -0.005(6)
C18 0.036(7) 0.027(6) 0.032(7) 0.001(5) 0.018(6) 0.002(5)
C19 0.015(6) 0.035(6) 0.022(6) -0.003(5) 0.007(5) 0.002(5)
C20 0.060(12) 0.028(7) 0.072(12) -0.015(7) 0.016(10) -0.004(7)
C21 0.13(2) 0.050(11) 0.055(13) -0.019(9) 0.034(15) -0.007(13)
C22 0.065(12) 0.049(9) 0.042(9) -0.010(7) 0.028(9) -0.004(8)
C23 0.073(15) 0.060(12) 0.080(15) -0.004(10) 0.035(13) -0.002(10)
C24 0.069(15) 0.050(11) 0.11(2) 0.002(12) 0.012(16) 0.005(11)
C25 0.080(17) 0.051(12) 0.11(2) 0.009(12) 0.042(15) 0.006(10)
C26 0.083(19) 0.050(12) 0.19(3) 0.009(15) 0.08(2) 0.009(11)
C27 0.13(3) 0.059(13) 0.10(2) -0.014(13) 0.02(2) 0.019(16)
C28 0.14(3) 0.078(19) 0.12(3) 0.015(18) 0.02(3) 0.01(2)
C29 0.027(6) 0.030(6) 0.021(6) 0.003(5) 0.015(5) -0.005(5)
C30 0.023(6) 0.032(6) 0.017(5) 0.001(5) 0.003(5) 0.000(5)
C31 0.020(6) 0.029(6) 0.032(7) 0.005(5) -0.003(5) -0.003(5)
C32 0.011(5) 0.041(7) 0.024(6) 0.004(5) 0.008(5) -0.001(5)
C33 0.029(7) 0.031(6) 0.030(7) -0.003(5) 0.015(6) -0.002(5)
C34 0.021(7) 0.026(6) 0.049(9) 0.007(6) 0.003(6) -0.004(5)
C35 0.020(6) 0.036(7) 0.019(6) 0.002(5) -0.004(5) -0.003(5)
C36 0.017(6) 0.018(5) 0.038(7) 0.000(5) 0.010(5) -0.001(4)
C37 0.026(7) 0.020(6) 0.036(7) -0.002(5) 0.010(6) 0.000(5)
C38 0.013(6) 0.030(6) 0.046(8) 0.001(5) 0.009(5) 0.003(5)
C39 0.011(5) 0.040(7) 0.016(5) 0.001(4) 0.005(4) 0.002(4)
C40 0.018(6) 0.028(6) 0.025(6) 0.000(5) 0.010(5) 0.004(4)
C41 0.011(5) 0.039(5) 0.007(4) -0.001(4) 0.004(4) -0.001(4)
C42 0.009(5) 0.041(6) 0.007(4) -0.001(4) 0.003(4) -0.003(4)
C43 0.005(5) 0.046(6) 0.008(4) 0.004(4) -0.002(4) -0.001(4)
C44 0.007(5) 0.041(6) 0.019(5) 0.008(4) 0.006(4) 0.002(5)
C45 0.012(5) 0.027(6) 0.028(6) -0.002(4) 0.004(5) 0.002(4)
C46 0.012(5) 0.032(6) 0.020(5) 0.002(4) 0.006(4) 0.000(4)
C47 0.019(6) 0.039(7) 0.020(6) 0.000(5) -0.001(5) 0.001(5)
C48 0.020(6) 0.033(6) 0.015(5) -0.004(4) 0.006(5) -0.003(5)
C49 0.013(5) 0.041(7) 0.012(5) 0.001(5) 0.001(4) 0.005(5)
C50 0.038(8) 0.023(6) 0.034(7) 0.002(5) 0.011(6) 0.002(6)
C51 0.056(10) 0.033(8) 0.032(7) 0.001(6) -0.007(7) -0.001(7)
C52 0.036(7) 0.031(6) 0.023(6) -0.004(5) 0.004(5) 0.000(6)
C53 0.017(6) 0.034(6) 0.012(5) -0.003(4) -0.008(4) -0.004(5)
C54 0.008(5) 0.044(7) 0.029(6) -0.004(5) 0.007(5) -0.005(5)
C55 0.066(11) 0.042(8) 0.014(6) -0.005(5) -0.001(7) -0.001(7)
C56 0.096(18) 0.025(9) 0.11(2) -0.010(9) 0.035(16) 0.002(9)
C57 0.13(2) 0.031(10) 0.083(17) -0.002(9) 0.016(16) 0.010(11)
C58 0.069(13) 0.041(8) 0.031(8) -0.006(6) 0.018(8) 0.003(8)
C59 0.134(16) 0.081(12) 0.064(11) 0.013(9) 0.060(11) 0.036(11)
C60 0.131(17) 0.133(16) 0.077(13) 0.018(11) 0.053(12) 0.041(12)
C61 0.15(3) 0.153(18) 0.19(3) 0.058(16) 0.05(2) 0.055(17)
C62 0.13(2) 0.152(19) 0.089(16) 0.015(13) 0.035(16) 0.039(16)
C63 0.19(3) 0.061(12) 0.090(16) 0.005(11) 0.037(17) 0.039(15)
C64 0.016(6) 0.042(7) 0.016(5) 0.002(5) 0.009(5) 0.005(5)
C65 0.022(6) 0.029(6) 0.025(6) 0.003(5) 0.017(5) 0.000(5)
C66 0.032(8) 0.021(6) 0.051(9) 0.006(5) 0.015(7) 0.006(5)
C67 0.031(7) 0.036(7) 0.020(6) 0.000(5) 0.002(5) 0.003(5)
C68 0.043(9) 0.020(6) 0.038(7) -0.008(5) 0.008(6) -0.002(5)
C69 0.032(7) 0.033(6) 0.025(6) 0.001(5) 0.017(5) 0.001(5)
C70 0.023(6) 0.042(7) 0.016(5) 0.005(5) 0.013(5) 0.002(5)

loop_
_atom_type_symbol
_atom_type_description
_atom_type_scat_dispersion_real
_atom_type_scat_dispersion_imag
_atom_type_scat_source
C C 0.0181 0.0091
;
International Tables for Crystallography
(Vol. C, Tables 4.2.6.8 and 6.1.1.4)
;
H H 0.0000 0.0000
;
International Tables for Crystallography
(Vol. C, Table 6.1.1.4)
;
Br Br -0.6763 1.2805
;
International Tables for Crystallography
(Vol. C, Tables 4.2.6.8 and 6.1.1.4)
;
O O 0.0492 0.0322
;
International Tables for Crystallography
(Vol. C, Tables 4.2.6.8 and 6.1.1.4)
;

loop_
_geom_angle_atom_site_label_1
_geom_angle_atom_site_label_2
_geom_angle_atom_site_label_3
_geom_angle
C29 O1 C3 117.0(10)
C6 O3 C5 60.3(7)
C8 O4 H4 109.5
C64 O6 C38 118.1(10)
C41 O8 C40 61.3(7)
C43 O9 H9 109.5
C2 C1 C10 113.0(9)
C2 C1 H1A 109.0
C10 C1 H1A 109.0
C2 C1 H1B 109.0
C10 C1 H1B 109.0
H1A C1 H1B 107.8
C3 C2 C1 114.8(10)
C3 C2 H2A 108.6
C1 C2 H2A 108.6
C3 C2 H2B 108.6
C1 C2 H2B 108.6
H2A C2 H2B 107.5
O1 C3 C2 110.3(10)
O1 C3 C4 103.9(10)
C2 C3 C4 112.4(10)
O1 C3 H3 110.0
C2 C3 H3 110.0
C4 C3 H3 110.0
C5 C4 C3 110.2(10)
C5 C4 H4A 109.6
C3 C4 H4A 109.6
C5 C4 H4B 109.6
C3 C4 H4B 109.6
H4A C4 H4B 108.1
O3 C5 C6 59.4(7)
O3 C5 C4 111.8(10)
C6 C5 C4 122.6(11)
O3 C5 C10 111.0(10)
C6 C5 C10 120.3(11)
C4 C5 C10 115.4(10)
O3 C6 C7 113.4(10)
O3 C6 C5 60.3(7)
C7 C6 C5 124.7(11)
O3 C6 H6 115.3
C7 C6 H6 115.3
C5 C6 H6 115.3
C6 C7 C8 113.8(10)
C6 C7 C11 110.9(9)
C8 C7 C11 113.6(10)
C6 C7 H7 105.9
C8 C7 H7 105.9
C11 C7 H7 105.9
O4 C8 C14 106.0(9)
O4 C8 C7 108.5(10)
C14 C8 C7 112.6(10)
O4 C8 C9 99.8(9)
C14 C8 C9 117.5(10)
C7 C8 C9 111.1(10)
O5 C9 C10 121.6(11)
O5 C9 C8 121.6(11)
C10 C9 C8 116.7(10)
C5 C10 C19 113.9(10)
C5 C10 C9 110.2(10)
C19 C10 C9 109.4(9)
C5 C10 C1 106.0(9)
C19 C10 C1 107.0(10)
C9 C10 C1 110.2(10)
C12 C11 C7 113.3(10)
C12 C11 H11A 108.9
C7 C11 H11A 108.9
C12 C11 H11B 108.9
C7 C11 H11B 108.9
H11A C11 H11B 107.7
C13 C12 C11 113.7(10)
C13 C12 H12A 108.8
C11 C12 H12A 108.8
C13 C12 H12B 108.8
C11 C12 H12B 108.8
H12A C12 H12B 107.7
C12 C13 C18 110.3(11)
C12 C13 C17 119.8(11)
C18 C13 C17 108.4(11)
C12 C13 C14 108.0(10)
C18 C13 C14 111.5(11)
C17 C13 C14 98.1(10)
C8 C14 C15 121.1(11)
C8 C14 C13 118.4(10)
C15 C14 C13 105.8(10)
C8 C14 H14 102.9
C15 C14 H14 102.9
C13 C14 H14 102.9
C14 C15 C16 104.1(11)
C14 C15 H15A 110.9
C16 C15 H15A 110.9
C14 C15 H15B 110.9
C16 C15 H15B 110.9
H15A C15 H15B 109.0
C15 C16 C17 106.1(11)
C15 C16 H16A 110.5
C17 C16 H16A 110.5
C15 C16 H16B 110.5
C17 C16 H16B 110.5
H16A C16 H16B 108.7
C20 C17 C13 120.8(13)
C20 C17 C16 110.9(14)
C13 C17 C16 104.7(11)
C20 C17 H17 106.5
C13 C17 H17 106.5
C16 C17 H17 106.5
C13 C18 H18A 109.5
C13 C18 H18B 109.5
H18A C18 H18B 109.5
C13 C18 H18C 109.5
H18A C18 H18C 109.5
H18B C18 H18C 109.5
C10 C19 H19A 109.5
C10 C19 H19B 109.5
H19A C19 H19B 109.5
C10 C19 H19C 109.5
H19A C19 H19C 109.5
H19B C19 H19C 109.5
C22 C20 C17 113.5(17)
C22 C20 C21 110.9(15)
C17 C20 C21 113.0(16)
C22 C20 H20 106.3
C17 C20 H20 106.3
C21 C20 H20 106.3
C20 C21 H21A 109.5
C20 C21 H21B 109.5
H21A C21 H21B 109.5
C20 C21 H21C 109.5
H21A C21 H21C 109.5
H21B C21 H21C 109.5
C23 C22 C20 131(2)
C23 C22 H22 114.4
C20 C22 H22 114.4
C22 C23 C24 131(2)
C22 C23 H23 114.5
C24 C23 H23 114.5
C25 C24 C23 116(3)
C25 C24 C28 107(2)
C23 C24 C28 107(2)
C25 C24 H24 108.9
C23 C24 H24 108.9
C28 C24 H24 108.9
C24 C25 C27 107(2)
C24 C25 C26 116(3)
C27 C25 C26 108(2)
C24 C25 H25 108.6
C27 C25 H25 108.6
C26 C25 H25 108.6
C25 C26 H26A 109.5
C25 C26 H26B 109.5
H26A C26 H26B 109.5
C25 C26 H26C 109.5
H26A C26 H26C 109.5
H26B C26 H26C 109.5
C25 C27 H27A 109.5
C25 C27 H27B 109.5
H27A C27 H27B 109.5
C25 C27 H27C 109.5
H27A C27 H27C 109.5
H27B C27 H27C 109.5
C24 C28 H28A 109.5
C24 C28 H28B 109.5
H28A C28 H28B 109.5
C24 C28 H28C 109.5
H28A C28 H28C 109.5
H28B C28 H28C 109.5
O2 C29 O1 124.7(12)
O2 C29 C30 125.8(11)
O1 C29 C30 109.4(10)
C31 C30 C35 122.1(12)
C31 C30 C29 122.1(12)
C35 C30 C29 115.8(12)
C30 C31 C32 119.7(12)
C30 C31 H31 120.2
C32 C31 H31 120.2
C31 C32 C33 116.8(12)
C31 C32 H32 121.6
C33 C32 H32 121.6
C34 C33 C32 123.8(12)
C34 C33 Br1 120.8(10)
C32 C33 Br1 115.4(9)
C33 C34 C35 119.8(13)
C33 C34 H34 120.1
C35 C34 H34 120.1
C34 C35 C30 117.9(13)
C34 C35 H35 121.1
C30 C35 H35 121.1
C45 C36 C37 112.6(10)
C45 C36 H36A 109.1
C37 C36 H36A 109.1
C45 C36 H36B 109.1
C37 C36 H36B 109.1
H36A C36 H36B 107.8
C38 C37 C36 111.7(11)
C38 C37 H37A 109.3
C36 C37 H37A 109.3
C38 C37 H37B 109.3
C36 C37 H37B 109.3
H37A C37 H37B 107.9
O6 C38 C39 104.9(10)
O6 C38 C37 108.7(11)
C39 C38 C37 113.2(11)
O6 C38 H38 110.0
C39 C38 H38 110.0
C37 C38 H38 110.0
C40 C39 C38 109.4(10)
C40 C39 H39A 109.8
C38 C39 H39A 109.8
C40 C39 H39B 109.8
C38 C39 H39B 109.8
H39A C39 H39B 108.2
O8 C40 C39 111.7(10)
O8 C40 C41 59.0(7)
C39 C40 C41 121.2(10)
O8 C40 C45 110.6(10)
C39 C40 C45 116.0(10)
C41 C40 C45 121.3(11)
O8 C41 C40 59.7(7)
O8 C41 C42 114.2(9)
C40 C41 C42 122.5(10)
O8 C41 H41 116.0
C40 C41 H41 116.0
C42 C41 H41 116.0
C41 C42 C43 114.5(9)
C41 C42 C46 108.8(9)
C43 C42 C46 112.9(10)
C41 C42 H42 106.8
C43 C42 H42 106.8
C46 C42 H42 106.8
O9 C43 C49 106.7(9)
O9 C43 C44 101.5(9)
C49 C43 C44 118.3(10)
O9 C43 C42 107.3(9)
C49 C43 C42 112.0(10)
C44 C43 C42 110.0(10)
O10 C44 C43 120.9(11)
O10 C44 C45 120.5(11)
C43 C44 C45 118.5(10)
C40 C45 C44 109.1(10)
C40 C45 C36 106.2(10)
C44 C45 C36 111.2(10)
C40 C45 C53 113.8(10)
C44 C45 C53 109.4(9)
C36 C45 C53 107.1(10)
C42 C46 C47 113.7(10)
C42 C46 H46A 108.8
C47 C46 H46A 108.8
C42 C46 H46B 108.8
C47 C46 H46B 108.8
H46A C46 H46B 107.7
C48 C47 C46 112.0(11)
C48 C47 H47A 109.2
C46 C47 H47A 109.2
C48 C47 H47B 109.2
C46 C47 H47B 109.2
H47A C47 H47B 107.9
C47 C48 C49 109.4(10)
C47 C48 C52 117.6(10)
C49 C48 C52 99.8(10)
C47 C48 C54 107.6(11)
C49 C48 C54 115.3(10)
C52 C48 C54 107.3(11)
C50 C49 C43 122.1(10)
C50 C49 C48 104.6(11)
C43 C49 C48 118.4(10)
C50 C49 H49 103.0
C43 C49 H49 103.0
C48 C49 H49 103.0
C49 C50 C51 104.7(12)
C49 C50 H50A 110.8
C51 C50 H50A 110.8
C49 C50 H50B 110.8
C51 C50 H50B 110.8
H50A C50 H50B 108.9
C50 C51 C52 106.8(12)
C50 C51 H51A 110.4
C52 C51 H51A 110.4
C50 C51 H51B 110.4
C52 C51 H51B 110.4
H51A C51 H51B 108.6
C55 C52 C48 122.5(12)
C55 C52 C51 114.0(12)
C48 C52 C51 102.8(10)
C55 C52 H52 105.4
C48 C52 H52 105.4
C51 C52 H52 105.4
C45 C53 H53A 109.5
C45 C53 H53B 109.5
H53A C53 H53B 109.5
C45 C53 H53C 109.5
H53A C53 H53C 109.5
H53B C53 H53C 109.5
C48 C54 H54A 109.5
C48 C54 H54B 109.5
H54A C54 H54B 109.5
C48 C54 H54C 109.5
H54A C54 H54C 109.5
H54B C54 H54C 109.5
C58 C55 C56 113.9(17)
C58 C55 C52 113.3(14)
C56 C55 C52 112.2(16)
C58 C55 H55 105.5
C56 C55 H55 105.5
C52 C55 H55 105.5
C57 C56 C55 132(3)
C57 C56 H56 113.9
C55 C56 H56 113.9
C56 C57 C59 129(3)
C56 C57 H57 115.7
C59 C57 H57 115.7
C55 C58 H58A 109.5
C55 C58 H58B 109.5
H58A C58 H58B 109.5
C55 C58 H58C 109.5
H58A C58 H58C 109.5
H58B C58 H58C 109.5
C60 C59 C57 114(3)
C60 C59 C63 118(3)
C57 C59 C63 102(2)
C60 C59 H59 107.2
C57 C59 H59 107.2
C63 C59 H59 107.2
C59 C60 C61 106(3)
C59 C60 C62 112(3)
C61 C60 C62 112(3)
C59 C60 H60 108.7
C61 C60 H60 108.7
C62 C60 H60 108.7
C60 C61 H61A 109.5
C60 C61 H61B 109.5
H61A C61 H61B 109.5
C60 C61 H61C 109.5
H61A C61 H61C 109.5
H61B C61 H61C 109.5
C60 C62 H62A 109.5
C60 C62 H62B 109.5
H62A C62 H62B 109.5
C60 C62 H62C 109.5
H62A C62 H62C 109.5
H62B C62 H62C 109.5
C59 C63 H63A 109.5
C59 C63 H63B 109.5
H63A C63 H63B 109.5
C59 C63 H63C 109.5
H63A C63 H63C 109.5
H63B C63 H63C 109.5
O7 C64 O6 124.2(12)
O7 C64 C65 125.7(12)
O6 C64 C65 110.0(11)
C70 C65 C66 119.7(13)
C70 C65 C64 122.8(11)
C66 C65 C64 117.4(12)
C67 C66 C65 120.3(14)
C67 C66 H66 119.8
C65 C66 H66 119.8
C66 C67 C68 117.6(13)
C66 C67 H67 121.2
C68 C67 H67 121.2
C69 C68 C67 121.2(13)
C69 C68 Br2 120.9(12)
C67 C68 Br2 117.9(10)
C68 C69 C70 121.2(14)
C68 C69 H69 119.4
C70 C69 H69 119.4
C69 C70 C65 120.0(13)
C69 C70 H70 120.0
C65 C70 H70 120.0

loop_
_geom_bond_atom_site_label_1
_geom_bond_atom_site_label_2
_geom_bond_distance
Br1 C33 1.920(13)
Br2 C68 1.896(13)
O1 C29 1.366(15)
O1 C3 1.450(15)
O2 C29 1.207(16)
O3 C6 1.473(14)
O3 C5 1.486(14)
O4 C8 1.481(13)
O4 H4 0.8200
O5 C9 1.231(16)
O6 C64 1.346(15)
O6 C38 1.460(16)
O7 C64 1.213(17)
O8 C41 1.464(14)
O8 C40 1.475(15)
O9 C43 1.451(13)
O9 H9 0.8200
O10 C44 1.240(15)
C1 C2 1.514(18)
C1 C10 1.560(16)
C1 H1A 0.9700
C1 H1B 0.9700
C2 C3 1.503(17)
C2 H2A 0.9700
C2 H2B 0.9700
C3 C4 1.515(16)
C3 H3 0.9800
C4 C5 1.496(19)
C4 H4A 0.9700
C4 H4B 0.9700
C5 C6 1.486(16)
C5 C10 1.503(16)
C6 C7 1.483(18)
C6 H6 0.9800
C7 C8 1.523(16)
C7 C11 1.558(16)
C7 H7 0.9800
C8 C14 1.516(19)
C8 C9 1.540(16)
C9 C10 1.537(17)
C10 C19 1.527(16)
C11 C12 1.523(19)
C11 H11A 0.9700
C11 H11B 0.9700
C12 C13 1.506(17)
C12 H12A 0.9700
C12 H12B 0.9700
C13 C18 1.547(18)
C13 C17 1.55(2)
C13 C14 1.580(16)
C14 C15 1.519(17)
C14 H14 0.9800
C15 C16 1.55(2)
C15 H15A 0.9700
C15 H15B 0.9700
C16 C17 1.58(2)
C16 H16A 0.9700
C16 H16B 0.9700
C17 C20 1.50(2)
C17 H17 0.9800
C18 H18A 0.9600
C18 H18B 0.9600
C18 H18C 0.9600
C19 H19A 0.9600
C19 H19B 0.9600
C19 H19C 0.9600
C20 C22 1.48(3)
C20 C21 1.53(3)
C20 H20 0.9800
C21 H21A 0.9600
C21 H21B 0.9600
C21 H21C 0.9600
C22 C23 1.30(3)
C22 H22 0.9300
C23 C24 1.49(3)
C23 H23 0.9300
C24 C25 1.44(4)
C24 C28 1.51(5)
C24 H24 0.9800
C25 C27 1.47(4)
C25 C26 1.51(3)
C25 H25 0.9800
C26 H26A 0.9600
C26 H26B 0.9600
C26 H26C 0.9600
C27 H27A 0.9600
C27 H27B 0.9600
C27 H27C 0.9600
C28 H28A 0.9600
C28 H28B 0.9600
C28 H28C 0.9600
C29 C30 1.520(18)
C30 C31 1.37(2)
C30 C35 1.419(19)
C31 C32 1.40(2)
C31 H31 0.9300
C32 C33 1.419(18)
C32 H32 0.9300
C33 C34 1.34(2)
C34 C35 1.39(2)
C34 H34 0.9300
C35 H35 0.9300
C36 C45 1.531(16)
C36 C37 1.547(16)
C36 H36A 0.9700
C36 H36B 0.9700
C37 C38 1.531(19)
C37 H37A 0.9700
C37 H37B 0.9700
C38 C39 1.516(16)
C38 H38 0.9800
C39 C40 1.498(18)
C39 H39A 0.9700
C39 H39B 0.9700
C40 C41 1.499(16)
C40 C45 1.506(17)
C41 C42 1.515(17)
C41 H41 0.9800
C42 C43 1.525(15)
C42 C46 1.535(16)
C42 H42 0.9800
C43 C49 1.511(19)
C43 C44 1.518(16)
C44 C45 1.524(17)
C45 C53 1.565(16)
C46 C47 1.541(18)
C46 H46A 0.9700
C46 H46B 0.9700
C47 C48 1.501(17)
C47 H47A 0.9700
C47 H47B 0.9700
C48 C49 1.554(16)
C48 C52 1.56(2)
C48 C54 1.581(16)
C49 C50 1.494(18)
C49 H49 0.9800
C50 C51 1.54(2)
C50 H50A 0.9700
C50 H50B 0.9700
C51 C52 1.56(2)
C51 H51A 0.9700
C51 H51B 0.9700
C52 C55 1.537(19)
C52 H52 0.9800
C53 H53A 0.9600
C53 H53B 0.9600
C53 H53C 0.9600
C54 H54A 0.9600
C54 H54B 0.9600
C54 H54C 0.9600
C55 C58 1.48(2)
C55 C56 1.48(3)
C55 H55 0.9800
C56 C57 1.21(3)
C56 H56 0.9300
C57 C59 1.56(3)
C57 H57 0.9300
C58 H58A 0.9600
C58 H58B 0.9600
C58 H58C 0.9600
C59 C60 1.50(5)
C59 C63 1.66(4)
C59 H59 0.9800
C60 C61 1.53(5)
C60 C62 1.56(5)
C60 H60 0.9800
C61 H61A 0.9600
C61 H61B 0.9600
C61 H61C 0.9600
C62 H62A 0.9600
C62 H62B 0.9600
C62 H62C 0.9600
C63 H63A 0.9600
C63 H63B 0.9600
C63 H63C 0.9600
C64 C65 1.497(18)
C65 C70 1.384(19)
C65 C66 1.409(18)
C66 C67 1.39(2)
C66 H66 0.9300
C67 C68 1.43(2)
C67 H67 0.9300
C68 C69 1.34(2)
C69 C70 1.37(2)
C69 H69 0.9300
C70 H70 0.9300

loop_
_geom_hbond_atom_site_label_D
_geom_hbond_atom_site_label_H
_geom_hbond_atom_site_label_A
_geom_hbond_site_symmetry_A
_geom_hbond_distance_DA
_geom_hbond_distance_DH
_geom_hbond_distance_HA
_geom_hbond_angle_DHA
_geom_hbond_publ_flag
O4 H4 O5 1_455 2.854(13) 0.820 2.222 134.1 no
O9 H9 O10 1_455 2.872(14) 0.820 2.214 137.5 no

loop_
_geom_torsion_atom_site_label_1
_geom_torsion_atom_site_label_2
_geom_torsion_atom_site_label_3
_geom_torsion_atom_site_label_4
_geom_torsion
C10 C1 C2 C3 -49.8(14)
C29 O1 C3 C2 79.1(13)
C29 O1 C3 C4 -160.2(10)
C1 C2 C3 O1 162.9(10)
C1 C2 C3 C4 47.5(15)
O1 C3 C4 C5 -169.1(9)
C2 C3 C4 C5 -49.8(14)
C6 O3 C5 C4 -115.9(11)
C6 O3 C5 C10 113.6(12)
C3 C4 C5 O3 -68.8(12)
C3 C4 C5 C6 -135.6(11)
C3 C4 C5 C10 59.3(13)
C5 O3 C6 C7 -117.9(11)
C4 C5 C6 O3 97.7(11)
C10 C5 C6 O3 -97.8(11)
O3 C5 C6 C7 99.2(12)
C4 C5 C6 C7 -163.0(10)
C10 C5 C6 C7 1.4(16)
O3 C6 C7 C8 78.2(11)
C5 C6 C7 C8 9.2(15)
O3 C6 C7 C11 -51.4(13)
C5 C6 C7 C11 -120.4(11)
C6 C7 C8 O4 72.6(12)
C11 C7 C8 O4 -159.2(10)
C6 C7 C8 C14 -170.3(9)
C11 C7 C8 C14 -42.1(13)
C6 C7 C8 C9 -36.1(13)
C11 C7 C8 C9 92.1(13)
O4 C8 C9 O5 125.2(11)
C14 C8 C9 O5 11.3(16)
C7 C8 C9 O5 -120.5(12)
O4 C8 C9 C10 -56.5(11)
C14 C8 C9 C10 -170.4(9)
C7 C8 C9 C10 57.9(13)
O3 C5 C10 C19 -173.2(10)
C6 C5 C10 C19 -107.2(12)
C4 C5 C10 C19 58.3(13)
O3 C5 C10 C9 -49.9(12)
C6 C5 C10 C9 16.1(14)
C4 C5 C10 C9 -178.4(9)
O3 C5 C10 C1 69.4(12)
C6 C5 C10 C1 135.4(10)
C4 C5 C10 C1 -59.1(12)
O5 C9 C10 C5 132.2(11)
C8 C9 C10 C5 -46.2(12)
O5 C9 C10 C19 -101.9(13)
C8 C9 C10 C19 79.8(12)
O5 C9 C10 C1 15.5(14)
C8 C9 C10 C1 -162.8(9)
C2 C1 C10 C5 52.5(12)
C2 C1 C10 C19 -69.4(12)
C2 C1 C10 C9 171.7(9)
C6 C7 C11 C12 178.1(10)
C8 C7 C11 C12 48.4(14)
C7 C11 C12 C13 -55.8(13)
C11 C12 C13 C18 -68.9(14)
C11 C12 C13 C17 164.2(11)
C11 C12 C13 C14 53.2(13)
O4 C8 C14 C15 -63.5(13)
C7 C8 C14 C15 177.9(10)
C9 C8 C14 C15 46.9(15)
O4 C8 C14 C13 163.1(10)
C7 C8 C14 C13 44.5(14)
C9 C8 C14 C13 -86.5(13)
C12 C13 C14 C8 -49.3(14)
C18 C13 C14 C8 72.1(14)
C17 C13 C14 C8 -174.4(11)
C12 C13 C14 C15 171.0(10)
C18 C13 C14 C15 -67.6(13)
C17 C13 C14 C15 45.9(12)
C8 C14 C15 C16 -171.6(11)
C13 C14 C15 C16 -33.3(13)
C14 C15 C16 C17 7.1(14)
C12 C13 C17 C20 78.0(17)
C18 C13 C17 C20 -49.7(18)
C14 C13 C17 C20 -165.7(14)
C12 C13 C17 C16 -156.1(11)
C18 C13 C17 C16 76.1(13)
C14 C13 C17 C16 -39.9(13)
C15 C16 C17 C20 153.6(13)
C15 C16 C17 C13 21.8(14)
C13 C17 C20 C22 170.1(15)
C16 C17 C20 C22 47(2)
C13 C17 C20 C21 -62(2)
C16 C17 C20 C21 174.6(17)
C17 C20 C22 C23 -127(2)
C21 C20 C22 C23 105(3)
C20 C22 C23 C24 -180(2)
C22 C23 C24 C25 111(3)
C22 C23 C24 C28 -130(3)
C23 C24 C25 C27 -60(3)
C28 C24 C25 C27 -179(3)
C23 C24 C25 C26 -180(2)
C28 C24 C25 C26 61(3)
C3 O1 C29 O2 0.4(19)
C3 O1 C29 C30 -177.8(10)
O2 C29 C30 C31 178.1(14)
O1 C29 C30 C31 -3.8(17)
O2 C29 C30 C35 0(2)
O1 C29 C30 C35 177.8(10)
C35 C30 C31 C32 -1.7(19)
C29 C30 C31 C32 179.9(12)
C30 C31 C32 C33 1.6(19)
C31 C32 C33 C34 0(2)
C31 C32 C33 Br1 -179.4(10)
C32 C33 C34 C35 -1(2)
Br1 C33 C34 C35 178.1(11)
C33 C34 C35 C30 1(2)
C31 C30 C35 C34 0.5(19)
C29 C30 C35 C34 178.9(12)
C45 C36 C37 C38 -53.2(15)
C64 O6 C38 C39 -158.8(10)
C64 O6 C38 C37 79.9(13)
C36 C37 C38 O6 165.8(10)
C36 C37 C38 C39 49.6(16)
O6 C38 C39 C40 -168.6(10)
C37 C38 C39 C40 -50.3(15)
C41 O8 C40 C39 -114.3(11)
C41 O8 C40 C45 114.9(11)
C38 C39 C40 O8 -70.0(12)
C38 C39 C40 C41 -135.9(12)
C38 C39 C40 C45 58.0(14)
C40 O8 C41 C42 -114.8(10)
C39 C40 C41 O8 98.0(12)
C45 C40 C41 O8 -96.6(12)
O8 C40 C41 C42 100.9(11)
C39 C40 C41 C42 -161.0(10)
C45 C40 C41 C42 4.3(18)
O8 C41 C42 C43 75.6(11)
C40 C41 C42 C43 7.3(15)
O8 C41 C42 C46 -51.7(11)
C40 C41 C42 C46 -120.0(11)
C41 C42 C43 O9 73.8(12)
C46 C42 C43 O9 -161.1(10)
C41 C42 C43 C49 -169.4(9)
C46 C42 C43 C49 -44.3(13)
C41 C42 C43 C44 -35.8(13)
C46 C42 C43 C44 89.3(12)
O9 C43 C44 O10 126.1(11)
C49 C43 C44 O10 9.8(16)
C42 C43 C44 O10 -120.6(12)
O9 C43 C44 C45 -53.4(13)
C49 C43 C44 C45 -169.7(10)
C42 C43 C44 C45 59.9(13)
O8 C40 C45 C44 -51.5(12)
C39 C40 C45 C44 -179.9(10)
C41 C40 C45 C44 14.0(16)
O8 C40 C45 C36 68.4(12)
C39 C40 C45 C36 -60.0(13)
C41 C40 C45 C36 133.9(12)
O8 C40 C45 C53 -174.0(9)
C39 C40 C45 C53 57.5(14)
C41 C40 C45 C53 -108.6(13)
O10 C44 C45 C40 133.1(11)
C43 C44 C45 C40 -47.4(14)
O10 C44 C45 C36 16.4(15)
C43 C44 C45 C36 -164.1(10)
O10 C44 C45 C53 -101.7(13)
C43 C44 C45 C53 77.8(13)
C37 C36 C45 C40 55.7(14)
C37 C36 C45 C44 174.3(10)
C37 C36 C45 C53 -66.2(13)
C41 C42 C46 C47 179.0(9)
C43 C42 C46 C47 50.8(13)
C42 C46 C47 C48 -55.8(13)
C46 C47 C48 C49 52.1(13)
C46 C47 C48 C52 164.9(11)
C46 C47 C48 C54 -73.8(13)
O9 C43 C49 C50 -64.5(14)
C44 C43 C49 C50 49.0(16)
C42 C43 C49 C50 178.4(11)
O9 C43 C49 C48 162.7(9)
C44 C43 C49 C48 -83.8(13)
C42 C43 C49 C48 45.7(13)
C47 C48 C49 C50 170.3(11)
C52 C48 C49 C50 46.3(12)
C54 C48 C49 C50 -68.3(14)
C47 C48 C49 C43 -49.7(14)
C52 C48 C49 C43 -173.8(10)
C54 C48 C49 C43 71.7(14)
C43 C49 C50 C51 -172.1(12)
C48 C49 C50 C51 -34.1(14)
C49 C50 C51 C52 8.3(17)
C47 C48 C52 C55 72.8(18)
C49 C48 C52 C55 -169.1(13)
C54 C48 C52 C55 -48.6(17)
C47 C48 C52 C51 -157.4(12)
C49 C48 C52 C51 -39.4(13)
C54 C48 C52 C51 81.2(13)
C50 C51 C52 C55 154.9(14)
C50 C51 C52 C48 20.2(16)
C48 C52 C55 C58 -58(2)
C51 C52 C55 C58 176.8(15)
C48 C52 C55 C56 171.1(17)
C51 C52 C55 C56 46(2)
C58 C55 C56 C57 -20(4)
C52 C55 C56 C57 110(3)
C55 C56 C57 C59 -166(3)
C56 C57 C59 C60 104(4)
C56 C57 C59 C63 -127(3)
C57 C59 C60 C61 178(3)
C63 C59 C60 C61 57(4)
C57 C59 C60 C62 -59(3)
C63 C59 C60 C62 -180(3)
C38 O6 C64 O7 -1.4(18)
C38 O6 C64 C65 -178.7(10)
O7 C64 C65 C70 179.0(12)
O6 C64 C65 C70 -3.6(16)
O7 C64 C65 C66 -0.1(19)
O6 C64 C65 C66 177.2(11)
C70 C65 C66 C67 2(2)
C64 C65 C66 C67 -179.1(12)
C65 C66 C67 C68 -2(2)
C66 C67 C68 C69 2(2)
C66 C67 C68 Br2 -178.8(11)
C67 C68 C69 C70 -1(2)
Br2 C68 C69 C70 179.8(10)
C68 C69 C70 C65 0.4(19)
C66 C65 C70 C69 -0.7(18)
C64 C65 C70 C69 -179.8(11)
